data_7019039
loop_
_publ_author_name
'Jin, Juan'
'Bai, Fu-Quan'
'Jia, Ming-Jun'
'Yu, Jie-Hui'
'Xu, Ji-Qing'

_publ_section_title
;
 New monoacylhydrazidate-coordinated Mn2+ and Pb2+ compounds
;
_journal_issue 20
_journal_name_full 'Dalton Transactions'
_journal_page_first 6137
_journal_paper_doi 10.1039/c2dt30389b
_journal_volume 41
_journal_year 2012
_chemical_formula_sum 'C36 H34 N12 O9 Pb2'
_chemical_formula_weight 1193.13
_chemical_name_systematic
;
?
;
_space_group_IT_number 2
_symmetry_cell_setting triclinic
_symmetry_space_group_name_Hall '-P 1'
_symmetry_space_group_name_H-M 'P -1'
_atom_sites_solution_hydrogens geom
_atom_sites_solution_primary direct
_atom_sites_solution_secondary difmap
_audit_creation_method SHELXL-97
_cell_angle_alpha 73.354(2)
_cell_angle_beta 79.689(2)
_cell_angle_gamma 74.223(2)
_cell_formula_units_Z 2
_cell_length_a 8.4062(3)
_cell_length_b 12.9612(4)
_cell_length_c 19.0223(8)
_cell_measurement_temperature 293(2)
_cell_volume 1899.38(12)
_computing_cell_refinement 'Bruker SMAR'
_computing_data_collection 'Bruker SMAR'
_computing_data_reduction 'Bruker SMAR'
_computing_structure_refinement 'SHELXL-97 (Sheldrick, 1997)'
_computing_structure_solution 'SHELXS-97 (Sheldrick, 1990)'
_diffrn_ambient_temperature 293(2)
_diffrn_measured_fraction_theta_full 0.993
_diffrn_measured_fraction_theta_max 0.993
_diffrn_measurement_device_type 'Siements SMART CCD'
_diffrn_measurement_method 'Omega scan'
_diffrn_radiation_monochromator graphite
_diffrn_radiation_source 'fine-focus sealed tube'
_diffrn_radiation_type MoK\a
_diffrn_radiation_wavelength 0.71073
_diffrn_reflns_av_R_equivalents 0.0561
_diffrn_reflns_av_sigmaI/netI 0.0714
_diffrn_reflns_limit_h_max 11
_diffrn_reflns_limit_h_min -10
_diffrn_reflns_limit_k_max 17
_diffrn_reflns_limit_k_min -17
_diffrn_reflns_limit_l_max 25
_diffrn_reflns_limit_l_min -12
_diffrn_reflns_number 13964
_diffrn_reflns_theta_full 28.30
_diffrn_reflns_theta_max 28.30
_diffrn_reflns_theta_min 1.69
_diffrn_standards_decay_% none
_diffrn_standards_interval_time none
_diffrn_standards_number none
_exptl_absorpt_coefficient_mu 8.925
_exptl_absorpt_correction_T_max 0.410
_exptl_absorpt_correction_T_min 0.394
_exptl_absorpt_correction_type empirical
_exptl_crystal_colour YELLOW
_exptl_crystal_density_diffrn 2.086
_exptl_crystal_density_method 'not measured'
_exptl_crystal_description BLOCK
_exptl_crystal_F_000 1140
_exptl_crystal_size_max 0.1
_exptl_crystal_size_mid 0.1
_exptl_crystal_size_min 0.1
_refine_diff_density_max 2.037
_refine_diff_density_min -1.584
_refine_diff_density_rms 0.172
_refine_ls_extinction_method none
_refine_ls_goodness_of_fit_ref 1.013
_refine_ls_hydrogen_treatment constr
_refine_ls_matrix_type full
_refine_ls_number_parameters 532
_refine_ls_number_reflns 9387
_refine_ls_number_restraints 2
_refine_ls_restrained_S_all 1.021
_refine_ls_R_factor_all 0.0619
_refine_ls_R_factor_gt 0.0380
_refine_ls_shift/su_max 0.002
_refine_ls_shift/su_mean 0.000
_refine_ls_structure_factor_coef Fsqd
_refine_ls_weighting_details 'calc w=1/[\s^2^(Fo^2^)+(0.0300P)^2^+0.0000P] where P=(Fo^2^+2Fc^2^)/3'
_refine_ls_weighting_scheme calc
_refine_ls_wR_factor_gt 0.0778
_refine_ls_wR_factor_ref 0.0847
_reflns_number_gt 6655
_reflns_number_total 9387
_reflns_threshold_expression >2sigma(I)
_cod_data_source_file c2dt30389b.txt
_cod_data_source_block 3
_cod_depositor_comments
;
The following automatic conversions were performed:

'_exptl_absorpt_correction_type' value 'EMPIRICAL' changed to
'empirical' according to
/home/saulius/struct/CIF-dictionaries/cif_core.dic dictionary named
'cif_core.dic' version 2.4.1 from 2010-06-29.

Automatic conversion script
Id: cif_fix_values 1715 2011-07-08 13:25:40Z adriana 
;
_cod_original_sg_symbol_H-M P-1
_cod_database_code 7019039

loop_
_symmetry_equiv_pos_as_xyz
'x, y, z'
'-x, -y, -z'

loop_
_atom_site_label
_atom_site_type_symbol
_atom_site_fract_x
_atom_site_fract_y
_atom_site_fract_z
_atom_site_U_iso_or_equiv
_atom_site_adp_type
_atom_site_occupancy
_atom_site_symmetry_multiplicity
_atom_site_calc_flag
_atom_site_refinement_flags
Pb1 Pb 0.41090(3) 0.650751(18) -0.105490(12) 0.02715(7) Uani 1 1 d .
Pb2 Pb 0.55655(3) 0.80690(2) -0.330551(13) 0.03227(7) Uani 1 1 d .
N1 N 0.1306(6) 0.6309(4) 0.0007(3) 0.0299(11) Uani 1 1 d .
N2 N -0.1596(6) 0.7037(4) -0.1330(3) 0.0353(13) Uani 1 1 d .
H2A H -0.1629 0.7322 -0.1796 0.042 Uiso 1 1 calc R
N3 N -0.3042(6) 0.6781(5) -0.0931(3) 0.0367(13) Uani 1 1 d .
N4 N 0.8284(6) 0.8497(5) -0.4385(3) 0.0385(13) Uani 1 1 d .
N5 N 1.1204(6) 0.7710(5) -0.3072(3) 0.0394(13) Uani 1 1 d .
H5A H 1.1228 0.7488 -0.2602 0.047 Uiso 1 1 calc R
N6 N 1.2709(7) 0.7844(5) -0.3493(3) 0.0438(15) Uani 1 1 d .
N7 N 0.6587(8) 0.6274(5) -0.3833(3) 0.0488(16) Uani 1 1 d .
N8 N 0.5183(8) 0.4608(5) -0.2098(3) 0.0477(16) Uani 1 1 d .
N9 N 0.5263(9) 0.3674(5) -0.2336(3) 0.0542(18) Uani 1 1 d .
H9A H 0.4937 0.3139 -0.2008 0.065 Uiso 1 1 calc R
N10 N 0.3314(7) 0.8292(4) -0.0561(3) 0.0401(14) Uani 1 1 d .
N11 N 0.4530(9) 0.9994(5) -0.2330(3) 0.0557(18) Uani 1 1 d .
N12 N 0.4402(10) 1.0955(5) -0.2109(4) 0.065(2) Uani 1 1 d .
H12A H 0.4680 1.1499 -0.2446 0.078 Uiso 1 1 calc R
O1 O 0.1112(5) 0.7102(4) -0.1512(2) 0.0417(12) Uani 1 1 d .
O2 O -0.4366(5) 0.6049(4) 0.0162(2) 0.0409(11) Uani 1 1 d .
O3 O 0.8472(6) 0.7734(5) -0.2878(3) 0.0523(14) Uani 1 1 d .
O4 O 1.4100(6) 0.8372(5) -0.4611(3) 0.0563(14) Uani 1 1 d .
O5 O 0.5608(6) 0.6327(3) -0.2401(2) 0.0391(11) Uani 1 1 d .
O6 O 0.5781(9) 0.2606(5) -0.3154(3) 0.082(2) Uani 1 1 d .
O7 O 0.4199(6) 0.8240(4) -0.2003(2) 0.0424(12) Uani 1 1 d .
O8 O 0.3865(9) 1.2027(4) -0.1299(3) 0.081(2) Uani 1 1 d .
OW1 O 0.5087(13) 0.9379(14) 0.3962(5) 0.228(7) Uani 1 1 d .
C1 C 0.1299(8) 0.5914(5) 0.0728(3) 0.0348(15) Uani 1 1 d .
H1B H 0.2287 0.5792 0.0928 0.042 Uiso 1 1 calc R
C2 C -0.0085(8) 0.5662(5) 0.1218(3) 0.0312(14) Uani 1 1 d .
C3 C -0.1547(8) 0.5812(5) 0.0923(3) 0.0301(13) Uani 1 1 d .
H3B H -0.2488 0.5643 0.1226 0.036 Uiso 1 1 calc R
C4 C -0.1579(7) 0.6223(5) 0.0158(3) 0.0250(12) Uani 1 1 d .
C5 C -0.0141(7) 0.6465(5) -0.0275(3) 0.0271(13) Uani 1 1 d .
C6 C -0.0152(7) 0.6889(5) -0.1071(3) 0.0306(14) Uani 1 1 d .
C7 C -0.3067(7) 0.6351(5) -0.0198(3) 0.0309(14) Uani 1 1 d .
C8 C 0.0019(9) 0.5268(6) 0.2039(3) 0.0433(17) Uani 1 1 d .
H8B H -0.0873 0.4900 0.2273 0.052 Uiso 1 1 calc R
H8C H 0.1067 0.4734 0.2133 0.052 Uiso 1 1 calc R
C9 C -0.0107(13) 0.6210(7) 0.2369(4) 0.073(3) Uani 1 1 d .
H9B H -0.0026 0.5933 0.2889 0.109 Uiso 1 1 calc R
H9C H -0.1156 0.6730 0.2288 0.109 Uiso 1 1 calc R
H9D H 0.0780 0.6572 0.2140 0.109 Uiso 1 1 calc R
C10 C 0.8265(9) 0.8835(6) -0.5114(4) 0.0430(17) Uani 1 1 d .
H10A H 0.7249 0.9000 -0.5300 0.052 Uiso 1 1 calc R
C11 C 0.9693(10) 0.8960(6) -0.5626(4) 0.0430(17) Uani 1 1 d .
C12 C 1.1166(9) 0.8745(5) -0.5331(4) 0.0393(16) Uani 1 1 d .
H12B H 1.2138 0.8819 -0.5642 0.047 Uiso 1 1 calc R
C13 C 1.1207(8) 0.8418(5) -0.4569(4) 0.0354(15) Uani 1 1 d .
C14 C 0.9752(8) 0.8273(5) -0.4120(4) 0.0330(14) Uani 1 1 d .
C15 C 0.9748(8) 0.7884(5) -0.3310(4) 0.0346(15) Uani 1 1 d .
C16 C 1.2737(8) 0.8218(6) -0.4229(4) 0.0387(16) Uani 1 1 d .
C17 C 0.9563(11) 0.9288(6) -0.6444(4) 0.054(2) Uani 1 1 d .
H17A H 0.8553 0.9858 -0.6546 0.064 Uiso 1 1 calc R
H17B H 1.0497 0.9600 -0.6701 0.064 Uiso 1 1 calc R
C18 C 0.9545(13) 0.8346(8) -0.6732(5) 0.085(3) Uani 1 1 d .
H18A H 0.9458 0.8599 -0.7253 0.128 Uiso 1 1 calc R
H18B H 0.8610 0.8043 -0.6487 0.128 Uiso 1 1 calc R
H18C H 1.0554 0.7786 -0.6643 0.128 Uiso 1 1 calc R
C19 C 0.7072(13) 0.6251(7) -0.4528(5) 0.073(3) Uani 1 1 d .
H19A H 0.7299 0.6890 -0.4861 0.088 Uiso 1 1 calc R
C20 C 0.7264(14) 0.5314(8) -0.4793(5) 0.082(3) Uani 1 1 d .
C21 C 0.6857(12) 0.4365(7) -0.4287(5) 0.072(3) Uani 1 1 d .
H21A H 0.6942 0.3726 -0.4436 0.086 Uiso 1 1 calc R
C22 C 0.6317(10) 0.4415(6) -0.3548(4) 0.0489(19) Uani 1 1 d .
C23 C 0.6227(9) 0.5372(6) -0.3354(4) 0.0398(16) Uani 1 1 d .
C24 C 0.5637(8) 0.5424(5) -0.2584(4) 0.0360(15) Uani 1 1 d .
C25 C 0.5778(11) 0.3494(6) -0.3009(4) 0.057(2) Uani 1 1 d .
C26 C 0.7789(17) 0.5418(9) -0.5609(5) 0.114(5) Uani 1 1 d D
H26A H 0.6935 0.5976 -0.5880 0.080 Uiso 1 1 calc R
H26B H 0.8799 0.5688 -0.5739 0.080 Uiso 1 1 calc R
C27 C 0.8091(19) 0.4402(10) -0.5862(6) 0.154(7) Uani 1 1 d D
H27A H 0.8397 0.4564 -0.6386 0.080 Uiso 1 1 calc R
H27B H 0.7098 0.4129 -0.5746 0.080 Uiso 1 1 calc R
H27C H 0.8976 0.3852 -0.5619 0.080 Uiso 1 1 calc R
C28 C 0.2808(10) 0.8364(6) 0.0132(4) 0.052(2) Uani 1 1 d .
H28A H 0.2624 0.7726 0.0480 0.062 Uiso 1 1 calc R
C29 C 0.2531(12) 0.9333(6) 0.0378(4) 0.059(2) Uani 1 1 d .
C30 C 0.2861(12) 1.0244(7) -0.0139(4) 0.063(2) Uani 1 1 d .
H30A H 0.2699 1.0905 -0.0006 0.075 Uiso 1 1 calc R
C31 C 0.3441(11) 1.0198(6) -0.0869(4) 0.053(2) Uani 1 1 d .
C32 C 0.3611(9) 0.9210(5) -0.1061(4) 0.0409(17) Uani 1 1 d .
C33 C 0.4127(9) 0.9163(5) -0.1822(4) 0.0408(17) Uani 1 1 d .
C34 C 0.3897(12) 1.1130(6) -0.1434(4) 0.060(2) Uani 1 1 d .
C35 C 0.1838(15) 0.9277(7) 0.1161(5) 0.085(3) Uani 1 1 d D
H35A H 0.0964 0.8877 0.1276 0.080 Uiso 1 1 calc R
H35B H 0.2711 0.8838 0.1469 0.080 Uiso 1 1 calc R
C36 C 0.1163(19) 1.0309(9) 0.1378(7) 0.163(7) Uani 1 1 d D
H36A H 0.0761 1.0155 0.1893 0.080 Uiso 1 1 calc R
H36B H 0.0264 1.0747 0.1095 0.080 Uiso 1 1 calc R
H36C H 0.2018 1.0708 0.1289 0.080 Uiso 1 1 calc R

loop_
_atom_site_aniso_label
_atom_site_aniso_U_11
_atom_site_aniso_U_22
_atom_site_aniso_U_33
_atom_site_aniso_U_23
_atom_site_aniso_U_13
_atom_site_aniso_U_12
Pb1 0.02363(12) 0.03043(13) 0.02821(13) -0.00545(10) -0.00482(9) -0.00844(9)
Pb2 0.02776(13) 0.03651(14) 0.03161(15) 0.00002(11) -0.00745(10) -0.01239(11)
N1 0.024(3) 0.039(3) 0.029(3) -0.005(2) -0.009(2) -0.010(2)
N2 0.025(3) 0.052(3) 0.025(3) 0.005(3) -0.007(2) -0.015(2)
N3 0.023(3) 0.055(4) 0.031(3) -0.002(3) -0.006(2) -0.014(3)
N4 0.032(3) 0.051(3) 0.034(3) -0.002(3) -0.010(2) -0.018(3)
N5 0.032(3) 0.058(4) 0.025(3) -0.002(3) -0.007(2) -0.013(3)
N6 0.028(3) 0.066(4) 0.037(3) -0.002(3) -0.006(3) -0.021(3)
N7 0.073(4) 0.048(4) 0.030(3) -0.012(3) 0.008(3) -0.028(3)
N8 0.072(4) 0.035(3) 0.036(3) -0.012(3) 0.006(3) -0.015(3)
N9 0.090(5) 0.037(3) 0.032(3) -0.001(3) 0.006(3) -0.025(3)
N10 0.058(4) 0.028(3) 0.034(3) -0.002(3) -0.002(3) -0.017(3)
N11 0.091(5) 0.036(3) 0.040(4) -0.012(3) 0.004(4) -0.019(3)
N12 0.124(6) 0.028(3) 0.041(4) -0.007(3) 0.008(4) -0.027(4)
O1 0.023(2) 0.067(3) 0.032(3) 0.000(2) -0.0075(19) -0.016(2)
O2 0.028(2) 0.063(3) 0.033(3) -0.007(2) -0.0005(19) -0.020(2)
O3 0.036(3) 0.091(4) 0.026(3) 0.004(3) -0.005(2) -0.028(3)
O4 0.033(3) 0.095(4) 0.038(3) -0.007(3) 0.001(2) -0.024(3)
O5 0.058(3) 0.027(2) 0.031(3) -0.007(2) 0.001(2) -0.014(2)
O6 0.157(7) 0.045(3) 0.048(4) -0.014(3) 0.024(4) -0.049(4)
O7 0.068(3) 0.031(2) 0.030(3) -0.013(2) 0.003(2) -0.013(2)
O8 0.156(7) 0.032(3) 0.052(4) -0.009(3) 0.018(4) -0.036(4)
OW1 0.128(9) 0.50(2) 0.073(7) -0.074(11) 0.003(6) -0.112(12)
C1 0.040(4) 0.038(4) 0.029(3) -0.005(3) -0.012(3) -0.012(3)
C2 0.041(4) 0.031(3) 0.023(3) -0.004(3) -0.003(3) -0.013(3)
C3 0.033(3) 0.036(3) 0.023(3) -0.006(3) 0.001(3) -0.014(3)
C4 0.025(3) 0.028(3) 0.022(3) -0.007(3) -0.002(2) -0.005(2)
C5 0.029(3) 0.026(3) 0.027(3) -0.005(3) -0.009(3) -0.006(3)
C6 0.027(3) 0.040(4) 0.023(3) -0.001(3) -0.005(3) -0.011(3)
C7 0.023(3) 0.044(4) 0.026(3) -0.008(3) -0.004(3) -0.010(3)
C8 0.060(5) 0.047(4) 0.022(3) -0.002(3) -0.008(3) -0.016(4)
C9 0.116(8) 0.082(6) 0.035(5) -0.021(5) -0.014(5) -0.035(6)
C10 0.049(4) 0.050(4) 0.034(4) -0.001(3) -0.015(3) -0.020(4)
C11 0.061(5) 0.036(4) 0.037(4) -0.005(3) -0.015(4) -0.017(4)
C12 0.045(4) 0.041(4) 0.030(4) -0.003(3) -0.006(3) -0.013(3)
C13 0.033(4) 0.036(4) 0.039(4) -0.005(3) -0.011(3) -0.010(3)
C14 0.034(4) 0.035(3) 0.031(4) -0.002(3) -0.009(3) -0.011(3)
C15 0.028(3) 0.044(4) 0.031(4) -0.004(3) -0.007(3) -0.011(3)
C16 0.032(4) 0.046(4) 0.036(4) -0.006(3) -0.006(3) -0.008(3)
C17 0.075(6) 0.058(5) 0.026(4) 0.000(4) -0.014(4) -0.019(4)
C18 0.116(9) 0.098(8) 0.055(6) -0.029(6) -0.028(6) -0.024(7)
C19 0.125(9) 0.058(5) 0.046(5) -0.018(5) 0.016(5) -0.048(6)
C20 0.127(9) 0.078(7) 0.044(5) -0.026(5) 0.037(6) -0.050(6)
C21 0.112(8) 0.056(5) 0.050(5) -0.025(5) 0.021(5) -0.032(5)
C22 0.072(5) 0.035(4) 0.038(4) -0.008(3) 0.009(4) -0.021(4)
C23 0.052(4) 0.040(4) 0.027(4) -0.008(3) 0.004(3) -0.016(3)
C24 0.045(4) 0.033(4) 0.024(3) -0.003(3) -0.001(3) -0.006(3)
C25 0.092(6) 0.042(4) 0.034(4) -0.012(4) 0.014(4) -0.023(4)
C26 0.204(14) 0.116(9) 0.044(6) -0.037(6) 0.057(7) -0.100(10)
C27 0.28(2) 0.142(12) 0.064(8) -0.056(9) 0.065(10) -0.109(13)
C28 0.074(6) 0.037(4) 0.039(4) -0.007(4) 0.010(4) -0.019(4)
C29 0.098(7) 0.040(4) 0.031(4) -0.011(4) 0.013(4) -0.012(4)
C30 0.107(7) 0.042(4) 0.037(5) -0.019(4) 0.010(5) -0.018(5)
C31 0.096(6) 0.025(3) 0.031(4) 0.001(3) 0.008(4) -0.019(4)
C32 0.060(5) 0.028(3) 0.035(4) -0.010(3) -0.003(3) -0.011(3)
C33 0.055(4) 0.027(3) 0.039(4) -0.002(3) -0.009(3) -0.012(3)
C34 0.104(7) 0.028(4) 0.042(5) -0.011(4) 0.007(5) -0.016(4)
C35 0.158(11) 0.061(6) 0.029(5) -0.012(4) 0.023(6) -0.034(6)
C36 0.243(19) 0.112(11) 0.072(9) -0.004(8) 0.029(11) 0.011(11)

loop_
_atom_type_symbol
_atom_type_description
_atom_type_scat_dispersion_real
_atom_type_scat_dispersion_imag
_atom_type_scat_source
C C 0.0033 0.0016 'International Tables Vol C Tables 4.2.6.8 and 6.1.1.4'
H H 0.0000 0.0000 'International Tables Vol C Tables 4.2.6.8 and 6.1.1.4'
N N 0.0061 0.0033 'International Tables Vol C Tables 4.2.6.8 and 6.1.1.4'
O O 0.0106 0.0060 'International Tables Vol C Tables 4.2.6.8 and 6.1.1.4'
Pb Pb -3.3944 10.1111 'International Tables Vol C Tables 4.2.6.8 and 6.1.1.4'

loop_
_geom_angle_atom_site_label_1
_geom_angle_atom_site_label_2
_geom_angle_atom_site_label_3
_geom_angle
_geom_angle_site_symmetry_1
_geom_angle_site_symmetry_3
O7 Pb1 N3 78.89(17) . 1_655
O7 Pb1 N10 64.91(15) . .
N3 Pb1 N10 77.07(18) 1_655 .
O7 Pb1 O1 77.30(15) . .
N3 Pb1 O1 155.60(17) 1_655 .
N10 Pb1 O1 88.05(17) . .
O7 Pb1 O2 119.32(14) . 1_655
N3 Pb1 O2 50.65(15) 1_655 1_655
N10 Pb1 O2 72.01(17) . 1_655
O1 Pb1 O2 141.90(13) . 1_655
O7 Pb1 O5 63.11(13) . .
N3 Pb1 O5 81.88(16) 1_655 .
N10 Pb1 O5 126.58(15) . .
O1 Pb1 O5 92.02(14) . .
O2 Pb1 O5 125.99(14) 1_655 .
O5 Pb2 O7 65.33(14) . .
O5 Pb2 N6 82.89(17) . 1_455
O7 Pb2 N6 85.42(17) . 1_455
O5 Pb2 O3 81.00(16) . .
O7 Pb2 O3 89.52(15) . .
N6 Pb2 O3 163.78(18) 1_455 .
O5 Pb2 N7 64.50(16) . .
O7 Pb2 N7 129.11(16) . .
N6 Pb2 N7 80.7(2) 1_455 .
O3 Pb2 N7 90.73(18) . .
C1 N1 C5 116.6(5) . .
C6 N2 N3 127.2(5) . .
C7 N3 N2 118.8(5) . .
C7 N3 Pb1 96.9(3) . 1_455
N2 N3 Pb1 143.3(4) . 1_455
C10 N4 C14 117.5(6) . .
C15 N5 N6 127.7(5) . .
C16 N6 N5 118.8(5) . .
C16 N6 Pb2 100.8(4) . 1_655
N5 N6 Pb2 138.3(4) . 1_655
C19 N7 C23 118.9(6) . .
C19 N7 Pb2 126.6(5) . .
C23 N7 Pb2 113.0(4) . .
C24 N8 N9 116.6(6) . .
C25 N9 N8 128.8(6) . .
C28 N10 C32 117.4(6) . .
C28 N10 Pb1 127.5(4) . .
C32 N10 Pb1 114.8(4) . .
C33 N11 N12 116.5(6) . .
C34 N12 N11 127.8(6) . .
C6 O1 Pb1 121.1(4) . .
C7 O2 Pb1 93.5(4) . 1_455
C15 O3 Pb2 123.9(4) . .
C24 O5 Pb2 122.1(4) . .
C24 O5 Pb1 116.8(4) . .
Pb2 O5 Pb1 114.59(16) . .
C33 O7 Pb1 121.2(4) . .
C33 O7 Pb2 117.7(4) . .
Pb1 O7 Pb2 116.93(16) . .
N1 C1 C2 125.0(6) . .
C3 C2 C1 117.8(5) . .
C3 C2 C8 121.6(6) . .
C1 C2 C8 120.7(6) . .
C2 C3 C4 118.7(5) . .
C5 C4 C3 118.8(5) . .
C5 C4 C7 119.6(5) . .
C3 C4 C7 121.6(5) . .
N1 C5 C4 123.1(5) . .
N1 C5 C6 117.4(5) . .
C4 C5 C6 119.4(5) . .
O1 C6 N2 120.3(5) . .
O1 C6 C5 123.9(5) . .
N2 C6 C5 115.8(5) . .
O2 C7 N3 118.8(5) . .
O2 C7 C4 122.3(5) . .
N3 C7 C4 118.9(5) . .
C9 C8 C2 111.4(6) . .
N4 C10 C11 124.3(6) . .
C12 C11 C10 116.3(6) . .
C12 C11 C17 123.3(7) . .
C10 C11 C17 120.4(7) . .
C11 C12 C13 120.4(6) . .
C14 C13 C12 118.5(6) . .
C14 C13 C16 119.2(6) . .
C12 C13 C16 122.3(6) . .
N4 C14 C13 122.9(6) . .
N4 C14 C15 116.6(5) . .
C13 C14 C15 120.4(6) . .
O3 C15 N5 122.2(6) . .
O3 C15 C14 123.2(6) . .
N5 C15 C14 114.6(5) . .
O4 C16 N6 118.7(6) . .
O4 C16 C13 122.2(6) . .
N6 C16 C13 119.1(6) . .
C18 C17 C11 112.8(7) . .
N7 C19 C20 123.5(8) . .
C19 C20 C21 117.6(8) . .
C19 C20 C26 117.7(8) . .
C21 C20 C26 124.7(8) . .
C20 C21 C22 117.8(7) . .
C23 C22 C21 118.9(7) . .
C23 C22 C25 120.2(7) . .
C21 C22 C25 120.8(7) . .
N7 C23 C22 123.3(6) . .
N7 C23 C24 118.1(6) . .
C22 C23 C24 118.6(6) . .
N8 C24 O5 120.2(6) . .
N8 C24 C23 121.8(6) . .
O5 C24 C23 118.0(6) . .
O6 C25 N9 122.5(7) . .
O6 C25 C22 123.6(7) . .
N9 C25 C22 114.0(6) . .
C27 C26 C20 116.4(9) . .
N10 C28 C29 125.1(7) . .
C30 C29 C28 116.1(7) . .
C30 C29 C35 126.5(7) . .
C28 C29 C35 117.4(7) . .
C29 C30 C31 120.8(7) . .
C32 C31 C30 118.5(6) . .
C32 C31 C34 118.6(7) . .
C30 C31 C34 123.0(7) . .
N10 C32 C31 122.1(6) . .
N10 C32 C33 118.6(6) . .
C31 C32 C33 119.3(6) . .
N11 C33 O7 119.1(6) . .
N11 C33 C32 122.3(6) . .
O7 C33 C32 118.6(6) . .
O8 C34 N12 121.9(7) . .
O8 C34 C31 122.6(7) . .
N12 C34 C31 115.4(6) . .
C36 C35 C29 118.1(8) . .

loop_
_geom_bond_atom_site_label_1
_geom_bond_atom_site_label_2
_geom_bond_distance
_geom_bond_site_symmetry_2
Pb1 O7 2.454(4) .
Pb1 N3 2.574(5) 1_655
Pb1 N10 2.619(5) .
Pb1 O1 2.654(4) .
Pb1 O2 2.687(5) 1_655
Pb1 O5 2.688(4) .
Pb2 O5 2.410(4) .
Pb2 O7 2.582(4) .
Pb2 N6 2.593(5) 1_455
Pb2 O3 2.599(4) .
Pb2 N7 2.665(6) .
N1 C1 1.320(8) .
N1 C5 1.359(7) .
N2 C6 1.336(7) .
N2 N3 1.381(7) .
N3 C7 1.343(8) .
N3 Pb1 2.574(5) 1_455
N4 C10 1.331(8) .
N4 C14 1.344(7) .
N5 C15 1.320(8) .
N5 N6 1.396(7) .
N6 C16 1.342(9) .
N6 Pb2 2.593(5) 1_655
N7 C19 1.318(9) .
N7 C23 1.331(8) .
N8 C24 1.287(8) .
N8 N9 1.391(7) .
N9 C25 1.341(9) .
N10 C28 1.331(9) .
N10 C32 1.347(8) .
N11 C33 1.302(9) .
N11 N12 1.396(8) .
N12 C34 1.342(9) .
O1 C6 1.271(7) .
O2 C7 1.275(7) .
O2 Pb1 2.687(5) 1_455
O3 C15 1.253(7) .
O4 C16 1.274(8) .
O5 C24 1.306(7) .
O6 C25 1.257(8) .
O7 C33 1.319(7) .
O8 C34 1.253(8) .
C1 C2 1.405(9) .
C2 C3 1.385(8) .
C2 C8 1.508(8) .
C3 C4 1.401(8) .
C4 C5 1.393(8) .
C4 C7 1.476(8) .
C5 C6 1.457(8) .
C8 C9 1.497(10) .
C10 C11 1.418(10) .
C11 C12 1.378(9) .
C11 C17 1.506(9) .
C12 C13 1.392(9) .
C13 C14 1.386(9) .
C13 C16 1.470(9) .
C14 C15 1.479(9) .
C17 C18 1.479(11) .
C19 C20 1.403(11) .
C20 C21 1.411(12) .
C20 C26 1.513(12) .
C21 C22 1.412(10) .
C22 C23 1.372(9) .
C22 C25 1.452(10) .
C23 C24 1.475(9) .
C26 C27 1.472(10) .
C28 C29 1.410(10) .
C29 C30 1.362(10) .
C29 C35 1.488(10) .
C30 C31 1.398(10) .
C31 C32 1.394(9) .
C31 C34 1.457(10) .
C32 C33 1.450(9) .
C35 C36 1.449(10) .

loop_
_geom_hbond_atom_site_label_D
_geom_hbond_atom_site_label_H
_geom_hbond_atom_site_label_A
_geom_hbond_distance_DH
_geom_hbond_distance_HA
_geom_hbond_distance_DA
_geom_hbond_angle_DHA
_geom_hbond_site_symmetry_A
N9 H9A O8 0.86 1.97 2.820(8) 171.6 1_545
N12 H12A O6 0.86 1.97 2.822(8) 168.2 1_565
